data_4105916
loop_
_publ_author_name
'Chang Yeon Lee'
'Youn-Sang Bae'
'Nak Cheon Jeong'
'Omar K. Farha'
'Amy A. Sarjeant'
'Charlotte L. Stern'
'Peter Nickias'
'Randall Q. Snurr'
'Joseph T. Hupp'
'SonBinh T. Nguyen'

_publ_section_title
;
 Kinetic Separation of Propene and Propane in Metal-Organic Frameworks:
 Controlling Diffusion Rates in Plate-Shaped Crystals via Tuning of Pore
 Apertures and Crystallite Aspect Ratios
;
_journal_name_full 'Journal of the American Chemical Society'
_journal_page_first 5228
_journal_page_last 5231
_journal_paper_doi 10.1021/ja200553m
_journal_volume 133
_journal_year 2011
_chemical_formula_moiety 'C51 H34 Br2 N2 O8 Si Zn2'
_chemical_formula_sum 'C51 H34 Br2 N2 O8 Si Zn2'
_chemical_formula_weight 1121.45
_chemical_name_systematic
; 
 ? 
;
_space_group_IT_number 10
_symmetry_cell_setting monoclinic
_symmetry_space_group_name_Hall '-P 2y'
_symmetry_space_group_name_H-M 'P 1 2/m 1'
_atom_sites_solution_hydrogens geom
_atom_sites_solution_primary direct
_atom_sites_solution_secondary difmap
_audit_creation_method SHELXL-97
_cell_angle_alpha 90.00
_cell_angle_beta 90.008(2)
_cell_angle_gamma 90.00
_cell_formula_units_Z 1
_cell_length_a 10.4988(3)
_cell_length_b 16.2306(6)
_cell_length_c 16.2841(3)
_cell_measurement_reflns_used 7384
_cell_measurement_temperature 100(2)
_cell_measurement_theta_max 57.90
_cell_measurement_theta_min 3.85
_cell_volume 2774.84(14)
_computing_cell_refinement 'Bruker SAINT'
_computing_data_collection 'Bruker APEX2'
_computing_data_reduction 'Bruker SAINT'
_computing_molecular_graphics 'Bruker SHELXTL'
_computing_publication_material 'Bruker SHELXTL'
_computing_structure_refinement 'SHELXL-97 (Sheldrick, 2008)'
_computing_structure_solution 'SHELXS-97 (Sheldrick, 2008)'
_diffrn_ambient_temperature 100(2)
_diffrn_measured_fraction_theta_full 0.948
_diffrn_measured_fraction_theta_max 0.948
_diffrn_measurement_device_type 'Bruker APEX-II CCD'
_diffrn_measurement_method '\f and \w scans'
_diffrn_radiation_monochromator graphite
_diffrn_radiation_source 'fine-focus sealed tube'
_diffrn_radiation_type CuK\a
_diffrn_radiation_wavelength 1.54178
_diffrn_reflns_av_R_equivalents 0.0490
_diffrn_reflns_av_sigmaI/netI 0.0572
_diffrn_reflns_limit_h_max 8
_diffrn_reflns_limit_h_min -11
_diffrn_reflns_limit_k_max 17
_diffrn_reflns_limit_k_min -17
_diffrn_reflns_limit_l_max 11
_diffrn_reflns_limit_l_min -17
_diffrn_reflns_number 15284
_diffrn_reflns_theta_full 58.31
_diffrn_reflns_theta_max 58.31
_diffrn_reflns_theta_min 2.71
_exptl_absorpt_coefficient_mu 1.677
_exptl_absorpt_correction_T_max 0.7515
_exptl_absorpt_correction_T_min 0.5998
_exptl_absorpt_correction_type multi-scan
_exptl_absorpt_process_details 'SADABS, Bruker'
_exptl_crystal_colour orange
_exptl_crystal_density_diffrn 0.671
_exptl_crystal_description tablet
_exptl_crystal_F_000 562
_exptl_crystal_size_max 0.31
_exptl_crystal_size_mid 0.20
_exptl_crystal_size_min 0.12
_platon_squeeze_details
;
 Diffuse, disordered solvent molecules could not be adequately modeled.  The
 bypass procedure in Platon (Spek, 1990) was used to remove the electronic
 contribution from these solvents. The total potential solvent accessible void
 volume was 1430.4  Ang^3^ and the electron count / cell = 366. As the exact
 solvent content is not known, the reported formula reflects only the atoms
 used in the refinement.
;
_refine_diff_density_max 0.860
_refine_diff_density_min -0.691
_refine_diff_density_rms 0.186
_refine_ls_extinction_method none
_refine_ls_goodness_of_fit_ref 1.798
_refine_ls_hydrogen_treatment constr
_refine_ls_matrix_type full
_refine_ls_number_parameters 302
_refine_ls_number_reflns 3867
_refine_ls_number_restraints 435
_refine_ls_restrained_S_all 1.766
_refine_ls_R_factor_all 0.1241
_refine_ls_R_factor_gt 0.0997
_refine_ls_shift/su_max 0.000
_refine_ls_shift/su_mean 0.000
_refine_ls_structure_factor_coef Fsqd
_refine_ls_weighting_details 'calc w=1/[\s^2^(Fo^2^)+(0.1000P)^2^+0.0000P] where P=(Fo^2^+2Fc^2^)/3'
_refine_ls_weighting_scheme calc
_refine_ls_wR_factor_gt 0.2622
_refine_ls_wR_factor_ref 0.2737
_reflns_number_gt 2648
_reflns_number_total 3867
_reflns_threshold_expression >2sigma(I)
_cod_data_source_file ja200553m_si_003.cif
_cod_data_source_block n0637
_cod_database_code 4105916

loop_
_symmetry_equiv_pos_as_xyz
'x, y, z'
'-x, y, -z'
'-x, -y, -z'
'x, -y, z'

loop_
_atom_site_label
_atom_site_type_symbol
_atom_site_fract_x
_atom_site_fract_y
_atom_site_fract_z
_atom_site_U_iso_or_equiv
_atom_site_adp_type
_atom_site_occupancy
_atom_site_symmetry_multiplicity
_atom_site_calc_flag
_atom_site_refinement_flags
_atom_site_disorder_assembly
_atom_site_disorder_group
Zn1 Zn 0.5000 0.90994(7) 1.0000 0.0383(5) Uani 1 2 d SU . .
Br1 Br -0.31207(13) 1.0000 0.50005(7) 0.1013(7) Uani 1 2 d SU . .
O1 O 0.3674(5) 0.9312(3) 0.9114(3) 0.0640(14) Uani 1 1 d U A .
O2 O 0.6336(5) 0.9320(3) 0.9112(3) 0.0647(14) Uani 1 1 d U . .
C1 C 0.3383(10) 1.0000 0.8827(5) 0.048(2) Uani 1 2 d SU . .
C2 C 0.2634(10) 1.0000 0.8051(5) 0.052(2) Uani 1 2 d SU . .
C3 C 0.2289(8) 0.9289(5) 0.7673(4) 0.069(2) Uani 1 1 d U . .
H3 H 0.2469 0.8779 0.7935 0.083 Uiso 1 1 calc R A .
C4 C 0.1687(9) 0.9284(5) 0.6925(4) 0.074(2) Uani 1 1 d U A .
H4 H 0.1487 0.8774 0.6669 0.088 Uiso 1 1 calc R . .
C5 C 0.1376(10) 1.0000 0.6550(5) 0.057(2) Uani 1 2 d SU . .
C6 C 0.0630(10) 1.0000 0.5757(5) 0.055(2) Uani 1 2 d SU . .
C7 C -0.0633(10) 1.0000 0.5753(5) 0.054(2) Uani 1 2 d SU . .
C8 C -0.1346(10) 1.0000 0.5003(5) 0.055(2) Uani 1 2 d SU . .
C9 C -0.1376(10) 1.0000 0.6553(5) 0.054(2) Uani 1 2 d SU . .
C10 C -0.1691(9) 1.0711(6) 0.6931(5) 0.075(2) Uani 1 1 d U . .
H10 H -0.1499 1.1220 0.6671 0.090 Uiso 1 1 calc R A .
C11 C -0.2278(9) 1.0716(5) 0.7674(4) 0.071(2) Uani 1 1 d U A .
H11 H -0.2444 1.1228 0.7936 0.086 Uiso 1 1 calc R . .
C12 C -0.2634(10) 1.0000 0.8052(5) 0.052(2) Uani 1 2 d SU . .
C13 C -0.3391(10) 1.0000 0.8827(5) 0.047(2) Uani 1 2 d SU . .
N1 N 0.486(4) 0.7876(12) 1.003(3) 0.075(5) Uani 0.25 1 d PDU A -1
C31 C 0.571(3) 0.7351(13) 1.041(2) 0.080(5) Uani 0.25 1 d PDU A -1
H31 H 0.6423 0.7566 1.0700 0.096 Uiso 0.25 1 calc PR A -1
C32 C 0.551(3) 0.6505(12) 1.0375(17) 0.086(5) Uani 0.25 1 d PDU A -1
H32 H 0.6086 0.6150 1.0652 0.104 Uiso 0.25 1 calc PR A -1
C33 C 0.450(3) 0.6161(10) 0.995(2) 0.090(5) Uani 0.25 1 d PDU A -1
C34 C 0.361(2) 0.6682(10) 0.957(2) 0.097(5) Uani 0.25 1 d PDU A -1
C35 C 0.381(3) 0.7533(11) 0.964(2) 0.086(5) Uani 0.25 1 d PDU A -1
H35 H 0.3194 0.7894 0.9408 0.103 Uiso 0.25 1 calc PR A -1
C36 C 0.435(3) 0.5289(10) 0.990(2) 0.087(5) Uani 0.25 1 d PDU A -1
H36 H 0.3503 0.5095 0.9972 0.104 Uiso 0.25 1 calc PR A -1
Si1 Si 0.0070(15) 0.6138(13) 0.8134(11) 0.169(7) Uani 0.25 1 d PDU A -1
C37 C 0.252(2) 0.6357(16) 0.912(2) 0.113(6) Uani 0.25 1 d PDU A -1
C38 C 0.155(2) 0.622(2) 0.8746(18) 0.121(7) Uani 0.25 1 d PDU A -1
C39 C 0.011(4) 0.517(2) 0.752(3) 0.25(3) Uani 0.25 1 d PDU A -1
H39A H -0.0690 0.5115 0.7217 0.375 Uiso 0.25 1 calc PR A -1
H39B H 0.0218 0.4701 0.7889 0.375 Uiso 0.25 1 calc PR A -1
H39C H 0.0824 0.5194 0.7134 0.375 Uiso 0.25 1 calc PR A -1
C40 C -0.134(2) 0.613(4) 0.882(2) 0.30(5) Uani 0.25 1 d PDU A -1
H40A H -0.2107 0.6041 0.8492 0.456 Uiso 0.25 1 calc PR A -1
H40B H -0.1398 0.6665 0.9101 0.456 Uiso 0.25 1 calc PR A -1
H40C H -0.1246 0.5692 0.9225 0.456 Uiso 0.25 1 calc PR A -1
C41 C -0.004(4) 0.703(2) 0.742(3) 0.26(4) Uani 0.25 1 d PDU A -1
H41A H -0.0803 0.6975 0.7077 0.386 Uiso 0.25 1 calc PR A -1
H41B H 0.0718 0.7041 0.7064 0.386 Uiso 0.25 1 calc PR A -1
H41C H -0.0085 0.7542 0.7734 0.386 Uiso 0.25 1 calc PR A -1
N2 N 0.495(4) 0.2119(11) 0.993(2) 0.059(5) Uani 0.25 1 d PDU . -1
C42 C 0.394(3) 0.2617(14) 1.0181(18) 0.069(6) Uani 0.25 1 d PDU A -1
H42 H 0.3200 0.2374 1.0407 0.083 Uiso 0.25 1 calc PR A -1
C43 C 0.402(3) 0.3462(13) 1.0103(16) 0.074(5) Uani 0.25 1 d PDU A -1
H43 H 0.3315 0.3789 1.0262 0.088 Uiso 0.25 1 calc PR A -1
C44 C 0.510(3) 0.3850(9) 0.9802(17) 0.074(5) Uani 0.25 1 d PDU A -1
C45 C 0.606(3) 0.3347(11) 0.9488(16) 0.072(5) Uani 0.25 1 d PDU A -1
H45 H 0.6796 0.3588 0.9252 0.087 Uiso 0.25 1 calc PR A -1
C46 C 0.594(3) 0.2500(12) 0.9516(17) 0.067(5) Uani 0.25 1 d PDU A -1
H46 H 0.6560 0.2169 0.9245 0.081 Uiso 0.25 1 calc PR A -1
C47 C 0.519(4) 0.4720(10) 0.9764(17) 0.079(5) Uani 0.25 1 d PDU A -1
H47 H 0.6012 0.4922 0.9615 0.095 Uiso 0.25 1 calc PR A -1

loop_
_atom_site_aniso_label
_atom_site_aniso_U_11
_atom_site_aniso_U_22
_atom_site_aniso_U_33
_atom_site_aniso_U_23
_atom_site_aniso_U_13
_atom_site_aniso_U_12
Zn1 0.0591(9) 0.0384(8) 0.0173(6) 0.000 -0.0005(5) 0.000
Br1 0.0599(10) 0.203(2) 0.0406(7) 0.000 -0.0027(6) 0.000
O1 0.092(3) 0.062(3) 0.038(3) -0.006(2) -0.020(2) 0.014(3)
O2 0.092(3) 0.059(4) 0.043(3) -0.003(2) 0.027(2) -0.007(3)
C1 0.063(5) 0.056(4) 0.025(4) 0.000 -0.003(3) 0.000
C2 0.065(5) 0.065(5) 0.027(4) 0.000 -0.005(4) 0.000
C3 0.096(5) 0.065(4) 0.047(4) -0.005(3) -0.027(3) 0.008(4)
C4 0.101(5) 0.074(5) 0.047(4) -0.008(3) -0.029(4) -0.001(4)
C5 0.060(5) 0.084(5) 0.027(4) 0.000 -0.008(4) 0.000
C6 0.051(4) 0.087(6) 0.026(4) 0.000 -0.005(3) 0.000
C7 0.050(3) 0.090(5) 0.023(3) 0.000 0.002(3) 0.000
C8 0.051(4) 0.094(7) 0.022(3) 0.000 -0.004(3) 0.000
C9 0.058(5) 0.082(5) 0.022(3) 0.000 -0.001(3) 0.000
C10 0.101(5) 0.075(5) 0.049(4) 0.009(3) 0.036(3) 0.005(4)
C11 0.100(5) 0.067(5) 0.047(3) 0.002(3) 0.029(3) 0.002(4)
C12 0.069(6) 0.063(5) 0.024(4) 0.000 0.001(3) 0.000
C13 0.064(6) 0.056(6) 0.020(4) 0.000 -0.004(3) 0.000
N1 0.131(13) 0.037(4) 0.056(9) 0.013(6) -0.026(8) -0.017(6)
C31 0.142(13) 0.033(5) 0.065(9) 0.013(8) -0.025(9) -0.010(7)
C32 0.151(13) 0.033(5) 0.075(10) 0.008(8) -0.012(9) -0.012(7)
C33 0.152(12) 0.038(5) 0.081(9) -0.001(7) -0.004(9) -0.018(6)
C34 0.154(12) 0.044(5) 0.093(9) -0.003(8) -0.021(9) -0.022(7)
C35 0.142(13) 0.043(5) 0.073(9) 0.001(8) -0.030(9) -0.019(7)
C36 0.146(12) 0.040(5) 0.074(11) -0.001(8) 0.011(11) -0.022(6)
Si1 0.129(12) 0.192(18) 0.187(16) -0.008(13) -0.026(10) 0.011(13)
C37 0.164(14) 0.059(9) 0.116(12) -0.013(10) -0.026(10) -0.032(9)
C38 0.168(15) 0.074(12) 0.123(14) -0.021(12) -0.029(11) -0.033(12)
C39 0.34(8) 0.27(5) 0.15(4) -0.06(4) -0.07(4) -0.13(5)
C40 0.19(2) 0.52(14) 0.20(6) -0.10(5) 0.02(3) -0.19(7)
C41 0.09(4) 0.31(6) 0.37(8) 0.13(6) -0.04(4) 0.05(5)
N2 0.123(12) 0.028(6) 0.026(11) -0.012(9) 0.028(10) -0.038(8)
C42 0.135(12) 0.034(7) 0.039(12) 0.000(8) 0.036(10) -0.027(9)
C43 0.140(12) 0.035(7) 0.047(12) 0.002(8) 0.035(11) -0.023(8)
C44 0.139(11) 0.034(5) 0.049(11) -0.001(7) 0.028(10) -0.032(7)
C45 0.141(12) 0.033(6) 0.043(12) -0.007(7) 0.036(10) -0.040(7)
C46 0.136(12) 0.033(6) 0.034(12) -0.009(8) 0.037(10) -0.041(8)
C47 0.143(12) 0.035(6) 0.060(11) -0.003(7) 0.022(11) -0.030(7)

loop_
_atom_type_symbol
_atom_type_description
_atom_type_scat_dispersion_real
_atom_type_scat_dispersion_imag
_atom_type_scat_source
C C 0.0181 0.0091 'International Tables Vol C Tables 4.2.6.8 and 6.1.1.4'
H H 0.0000 0.0000 'International Tables Vol C Tables 4.2.6.8 and 6.1.1.4'
N N 0.0311 0.0180 'International Tables Vol C Tables 4.2.6.8 and 6.1.1.4'
O O 0.0492 0.0322 'International Tables Vol C Tables 4.2.6.8 and 6.1.1.4'
Si Si 0.2541 0.3302 'International Tables Vol C Tables 4.2.6.8 and 6.1.1.4'
Zn Zn -1.5491 0.6778 'International Tables Vol C Tables 4.2.6.8 and 6.1.1.4'
Br Br -0.6763 1.2805 'International Tables Vol C Tables 4.2.6.8 and 6.1.1.4'

loop_
_geom_angle_atom_site_label_1
_geom_angle_atom_site_label_2
_geom_angle_atom_site_label_3
_geom_angle
_geom_angle_site_symmetry_1
_geom_angle_site_symmetry_3
N2 Zn1 N2 7(2) 4_565 3_667
N2 Zn1 N1 6.1(15) 4_565 2_657
N2 Zn1 N1 5.4(19) 3_667 2_657
N2 Zn1 N1 5.4(19) 4_565 .
N2 Zn1 N1 6.1(15) 3_667 .
N1 Zn1 N1 9(3) 2_657 .
N2 Zn1 O1 96.3(12) 4_565 .
N2 Zn1 O1 103.3(12) 3_667 .
N1 Zn1 O1 101.7(9) 2_657 .
N1 Zn1 O1 97.8(9) . .
N2 Zn1 O1 103.3(12) 4_565 2_657
N2 Zn1 O1 96.3(12) 3_667 2_657
N1 Zn1 O1 97.8(9) 2_657 2_657
N1 Zn1 O1 101.7(9) . 2_657
O1 Zn1 O1 160.4(3) . 2_657
N2 Zn1 O2 98.8(11) 4_565 .
N2 Zn1 O2 101.4(11) 3_667 .
N1 Zn1 O2 96.2(16) 2_657 .
N1 Zn1 O2 104.0(16) . .
O1 Zn1 O2 86.5(2) . .
O1 Zn1 O2 90.1(2) 2_657 .
N2 Zn1 O2 101.4(11) 4_565 2_657
N2 Zn1 O2 98.8(11) 3_667 2_657
N1 Zn1 O2 104.0(16) 2_657 2_657
N1 Zn1 O2 96.2(16) . 2_657
O1 Zn1 O2 90.1(2) . 2_657
O1 Zn1 O2 86.5(2) 2_657 2_657
O2 Zn1 O2 159.8(3) . 2_657
N2 Zn1 Zn1 176.3(11) 4_565 3_677
N2 Zn1 Zn1 176.3(11) 3_667 3_677
N1 Zn1 Zn1 175.6(14) 2_657 3_677
N1 Zn1 Zn1 175.6(14) . 3_677
O1 Zn1 Zn1 80.21(14) . 3_677
O1 Zn1 Zn1 80.21(14) 2_657 3_677
O2 Zn1 Zn1 79.90(15) . 3_677
O2 Zn1 Zn1 79.90(15) 2_657 3_677
C1 O1 Zn1 125.8(5) . .
C13 O2 Zn1 125.7(6) 1_655 .
O1 C1 O1 126.9(8) 4_575 .
O1 C1 C2 116.6(4) 4_575 .
O1 C1 C2 116.6(4) . .
C3 C2 C3 116.5(8) 4_575 .
C3 C2 C1 121.7(4) 4_575 .
C3 C2 C1 121.7(4) . .
C2 C3 C4 122.0(7) . .
C2 C3 H3 119.0 . .
C4 C3 H3 119.0 . .
C5 C4 C3 120.5(7) . .
C5 C4 H4 119.8 . .
C3 C4 H4 119.8 . .
C4 C5 C4 118.4(8) 4_575 .
C4 C5 C6 120.7(4) 4_575 .
C4 C5 C6 120.7(4) . .
C7 C6 C8 121.0(7) . 3_576
C7 C6 C5 121.6(9) . .
C8 C6 C5 117.4(9) 3_576 .
C6 C7 C8 121.8(9) . .
C6 C7 C9 120.6(7) . .
C8 C7 C9 117.6(9) . .
C7 C8 C6 117.2(9) . 3_576
C7 C8 Br1 121.7(7) . .
C6 C8 Br1 121.2(6) 3_576 .
C10 C9 C10 117.7(10) 4_575 .
C10 C9 C7 121.1(5) 4_575 .
C10 C9 C7 121.1(5) . .
C9 C10 C11 121.5(9) . .
C9 C10 H10 119.2 . .
C11 C10 H10 119.2 . .
C10 C11 C12 121.3(8) . .
C10 C11 H11 119.3 . .
C12 C11 H11 119.3 . .
C11 C12 C11 116.4(10) . 4_575
C11 C12 C13 121.8(5) . .
C11 C12 C13 121.8(5) 4_575 .
O2 C13 O2 127.3(10) 4_475 1_455
O2 C13 C12 116.3(5) 4_475 .
O2 C13 C12 116.3(5) 1_455 .
C31 N1 C35 118.1(15) . .
C31 N1 Zn1 125.3(15) . .
C35 N1 Zn1 116.6(16) . .
N1 C31 C32 119.4(15) . .
N1 C31 H31 120.3 . .
C32 C31 H31 120.3 . .
C33 C32 C31 122.4(16) . .
C33 C32 H32 118.8 . .
C31 C32 H32 118.8 . .
C32 C33 C34 119.0(13) . .
C32 C33 C36 120.9(10) . .
C34 C33 C36 120.1(11) . .
C33 C34 C35 117.5(14) . .
C33 C34 C37 121.6(10) . .
C35 C34 C37 120.9(11) . .
N1 C35 C34 123.3(16) . .
N1 C35 H35 118.3 . .
C34 C35 H35 118.3 . .
C47 C36 C33 129.7(19) . .
C47 C36 H36 115.1 . .
C33 C36 H36 115.1 . .
C38 Si1 C40 110.2(6) . .
C38 Si1 C39 109.5(6) . .
C40 Si1 C39 109.8(6) . .
C38 Si1 C41 109.3(6) . .
C40 Si1 C41 109.4(6) . .
C39 Si1 C41 108.6(6) . .
C38 C37 C34 169(3) . .
C37 C38 Si1 174(3) . .
Si1 C39 H39A 109.5 . .
Si1 C39 H39B 109.5 . .
H39A C39 H39B 109.5 . .
Si1 C39 H39C 109.5 . .
H39A C39 H39C 109.5 . .
H39B C39 H39C 109.5 . .
Si1 C40 H40A 109.5 . .
Si1 C40 H40B 109.5 . .
H40A C40 H40B 109.5 . .
Si1 C40 H40C 109.5 . .
H40A C40 H40C 109.5 . .
H40B C40 H40C 109.5 . .
Si1 C41 H41A 109.5 . .
Si1 C41 H41B 109.5 . .
H41A C41 H41B 109.5 . .
Si1 C41 H41C 109.5 . .
H41A C41 H41C 109.5 . .
H41B C41 H41C 109.5 . .
C46 N2 C42 117.1(15) . .
C46 N2 Zn1 116.9(19) . 3_667
C42 N2 Zn1 125.7(18) . 3_667
C43 C42 N2 120.3(16) . .
C43 C42 H42 119.8 . .
N2 C42 H42 119.8 . .
C42 C43 C44 122.3(16) . .
C42 C43 H43 118.9 . .
C44 C43 H43 118.9 . .
C43 C44 C45 116.9(13) . .
C43 C44 C47 121.6(10) . .
C45 C44 C47 121.4(11) . .
C46 C45 C44 120.7(15) . .
C46 C45 H45 119.7 . .
C44 C45 H45 119.7 . .
C45 C46 N2 121.7(16) . .
C45 C46 H46 119.2 . .
N2 C46 H46 119.2 . .
C36 C47 C44 130.9(18) . .
C36 C47 H47 114.6 . .
C44 C47 H47 114.6 . .

loop_
_geom_bond_atom_site_label_1
_geom_bond_atom_site_label_2
_geom_bond_distance
_geom_bond_site_symmetry_2
Zn1 N2 1.982(18) 4_565
Zn1 N2 1.982(18) 3_667
Zn1 N1 1.992(19) 2_657
Zn1 N1 1.992(19) .
Zn1 O1 2.034(4) .
Zn1 O1 2.034(4) 2_657
Zn1 O2 2.046(5) .
Zn1 O2 2.046(5) 2_657
Zn1 Zn1 2.923(2) 3_677
Br1 C8 1.863(10) .
O1 C1 1.248(6) .
O2 C13 1.231(6) 1_655
C1 O1 1.248(6) 4_575
C1 C2 1.489(12) .
C2 C3 1.357(8) 4_575
C2 C3 1.357(8) .
C3 C4 1.373(9) .
C3 H3 0.9500 .
C4 C5 1.353(8) .
C4 H4 0.9500 .
C5 C4 1.353(8) 4_575
C5 C6 1.510(11) .
C6 C7 1.325(14) .
C6 C8 1.448(13) 3_576
C7 C8 1.432(12) .
C7 C9 1.520(13) .
C8 C6 1.448(13) 3_576
C9 C10 1.348(9) 4_575
C9 C10 1.348(9) .
C10 C11 1.358(11) .
C10 H10 0.9500 .
C11 C12 1.368(9) .
C11 H11 0.9500 .
C12 C11 1.368(9) 4_575
C12 C13 1.492(14) .
C13 O2 1.231(6) 4_475
C13 O2 1.231(6) 1_455
N1 C31 1.383(14) .
N1 C35 1.388(14) .
C31 C32 1.389(14) .
C31 H31 0.9500 .
C32 C33 1.387(14) .
C32 H32 0.9500 .
C33 C34 1.400(13) .
C33 C36 1.43(2) .
C34 C35 1.402(14) .
C34 C37 1.461(8) .
C35 H35 0.9500 .
C36 C47 1.299(10) .
C36 H36 0.9500 .
Si1 C38 1.849(8) .
Si1 C40 1.849(9) .
Si1 C39 1.858(9) .
Si1 C41 1.863(9) .
C37 C38 1.207(8) .
C39 H39A 0.9800 .
C39 H39B 0.9800 .
C39 H39C 0.9800 .
C40 H40A 0.9800 .
C40 H40B 0.9800 .
C40 H40C 0.9800 .
C41 H41A 0.9800 .
C41 H41B 0.9800 .
C41 H41C 0.9800 .
N2 C46 1.387(14) .
N2 C42 1.390(14) .
N2 Zn1 1.982(18) 3_667
C42 C43 1.380(14) .
C42 H42 0.9500 .
C43 C44 1.386(14) .
C43 H43 0.9500 .
C44 C45 1.390(13) .
C44 C47 1.417(19) .
C45 C46 1.381(14) .
C45 H45 0.9500 .
C46 H46 0.9500 .
C47 H47 0.9500 .

loop_
_geom_torsion_atom_site_label_1
_geom_torsion_atom_site_label_2
_geom_torsion_atom_site_label_3
_geom_torsion_atom_site_label_4
_geom_torsion
_geom_torsion_site_symmetry_1
_geom_torsion_site_symmetry_4
N2 Zn1 O1 C1 -172.8(13) 4_565 .
N2 Zn1 O1 C1 -175.3(13) 3_667 .
N1 Zn1 O1 C1 -170.0(17) 2_657 .
N1 Zn1 O1 C1 -178.1(17) . .
O1 Zn1 O1 C1 5.9(7) 2_657 .
O2 Zn1 O1 C1 -74.4(8) . .
O2 Zn1 O1 C1 85.7(8) 2_657 .
Zn1 Zn1 O1 C1 5.9(7) 3_677 .
N2 Zn1 O2 C13 169.8(13) 4_565 1_655
N2 Zn1 O2 C13 176.8(13) 3_667 1_655
N1 Zn1 O2 C13 175.4(11) 2_657 1_655
N1 Zn1 O2 C13 171.1(11) . 1_655
O1 Zn1 O2 C13 73.9(6) . 1_655
O1 Zn1 O2 C13 -86.8(6) 2_657 1_655
O2 Zn1 O2 C13 -6.7(6) 2_657 1_655
Zn1 Zn1 O2 C13 -6.7(6) 3_677 1_655
Zn1 O1 C1 O1 -13.2(16) . 4_575
Zn1 O1 C1 C2 165.4(6) . .
O1 C1 C2 C3 0.2(16) 4_575 4_575
O1 C1 C2 C3 -178.5(10) . 4_575
O1 C1 C2 C3 178.5(10) 4_575 .
O1 C1 C2 C3 -0.2(16) . .
C3 C2 C3 C4 3.7(18) 4_575 .
C1 C2 C3 C4 -174.7(9) . .
C2 C3 C4 C5 -2.3(16) . .
C3 C4 C5 C4 0.8(18) . 4_575
C3 C4 C5 C6 -175.5(9) . .
C4 C5 C6 C7 -88.1(10) 4_575 .
C4 C5 C6 C7 88.1(10) . .
C4 C5 C6 C8 91.9(10) 4_575 3_576
C4 C5 C6 C8 -91.9(10) . 3_576
C8 C6 C7 C8 0.000(3) 3_576 .
C5 C6 C7 C8 180.000(2) . .
C8 C6 C7 C9 180.000(2) 3_576 .
C5 C6 C7 C9 0.000(3) . .
C6 C7 C8 C6 0.000(3) . 3_576
C9 C7 C8 C6 180.000(2) . 3_576
C6 C7 C8 Br1 180.000(2) . .
C9 C7 C8 Br1 0.000(2) . .
C6 C7 C9 C10 -88.4(8) . 4_575
C8 C7 C9 C10 91.6(8) . 4_575
C6 C7 C9 C10 88.4(8) . .
C8 C7 C9 C10 -91.6(8) . .
C10 C9 C10 C11 1.6(17) 4_575 .
C7 C9 C10 C11 -175.4(8) . .
C9 C10 C11 C12 -3.4(15) . .
C10 C11 C12 C11 5.0(16) . 4_575
C10 C11 C12 C13 -173.9(8) . .
C11 C12 C13 O2 -0.8(13) . 4_475
C11 C12 C13 O2 -179.6(8) 4_575 4_475
C11 C12 C13 O2 179.6(8) . 1_455
C11 C12 C13 O2 0.8(13) 4_575 1_455
N2 Zn1 N1 C31 93(16) 4_565 .
N2 Zn1 N1 C31 13(16) 3_667 .
N1 Zn1 N1 C31 50(13) 2_657 .
O1 Zn1 N1 C31 167(2) . .
O1 Zn1 N1 C31 -14(2) 2_657 .
O2 Zn1 N1 C31 79(2) . .
O2 Zn1 N1 C31 -102(2) 2_657 .
Zn1 Zn1 N1 C31 -130(13) 3_677 .
N2 Zn1 N1 C35 -88(16) 4_565 .
N2 Zn1 N1 C35 -168(19) 3_667 .
N1 Zn1 N1 C35 -131(17) 2_657 .
O1 Zn1 N1 C35 -14(3) . .
O1 Zn1 N1 C35 165(2) 2_657 .
O2 Zn1 N1 C35 -102(2) . .
O2 Zn1 N1 C35 77(3) 2_657 .
Zn1 Zn1 N1 C35 49(17) 3_677 .
C35 N1 C31 C32 2.2(18) . .
Zn1 N1 C31 C32 -179(3) . .
N1 C31 C32 C33 2(2) . .
C31 C32 C33 C34 -3(4) . .
C31 C32 C33 C36 178(2) . .
C32 C33 C34 C35 1(5) . .
C36 C33 C34 C35 -180(3) . .
C32 C33 C34 C37 -180(3) . .
C36 C33 C34 C37 -1(5) . .
C31 N1 C35 C34 -4(4) . .
Zn1 N1 C35 C34 177(4) . .
C33 C34 C35 N1 2(5) . .
C37 C34 C35 N1 -176(3) . .
C32 C33 C36 C47 -43(5) . .
C34 C33 C36 C47 138(5) . .
C33 C34 C37 C38 167(18) . .
C35 C34 C37 C38 -15(21) . .
C34 C37 C38 Si1 33(43) . .
C40 Si1 C38 C37 -108(27) . .
C39 Si1 C38 C37 131(27) . .
C41 Si1 C38 C37 12(27) . .
C46 N2 C42 C43 -7(2) . .
Zn1 N2 C42 C43 180(3) 3_667 .
N2 C42 C43 C44 -2.2(17) . .
C42 C43 C44 C45 7(3) . .
C42 C43 C44 C47 -177(2) . .
C43 C44 C45 C46 -3(4) . .
C47 C44 C45 C46 -179(3) . .
C44 C45 C46 N2 -7(4) . .
C42 N2 C46 C45 12(4) . .
Zn1 N2 C46 C45 -175(2) 3_667 .
C33 C36 C47 C44 172(2) . .
C43 C44 C47 C36 -8(6) . .
C45 C44 C47 C36 168(4) . .

loop_
_platon_squeeze_void_nr
_platon_squeeze_void_average_x
_platon_squeeze_void_average_y
_platon_squeeze_void_average_z
_platon_squeeze_void_volume
_platon_squeeze_void_count_electrons
_platon_squeeze_void_content
1 0.000 0.000 0.000 222 42 ' '
2 -0.087 0.397 0.500 1195 323 ' '
